data_4100433
_journal_name_full 'Journal of the American Chemical Society'
_journal_year 2005
_chemical_formula_sum 'C42 H84 Ge Li O Si5'
_chemical_formula_weight 825.07
_space_group_IT_number 14
_symmetry_cell_setting monoclinic
_symmetry_space_group_name_Hall '-P 2ybc'
_symmetry_space_group_name_H-M 'P 1 21/c 1'
_cell_angle_alpha 90.00
_cell_angle_beta 110.6800(10)
_cell_angle_gamma 90.00
_cell_formula_units_Z 4
_cell_length_a 13.8930(2)
_cell_length_b 32.5110(8)
_cell_length_c 11.7920(4)
_cell_measurement_temperature 120
_cell_volume 4983.0(2)
_diffrn_ambient_temperature 120
_exptl_crystal_density_diffrn 1.100
_cod_depositor_comments
;
The following automatic conversions were performed:
'_symmetry_cell_setting' value 'Monoclinic' changed to 'monoclinic'
according to '/home/saulius/struct/CIF-dictionaries/cif_core.dic'
dictionary named 'cif_core.dic' version 2.4.1 from 2010-06-29.

Automatic conversion script
Id: cif_fix_enum 1527 2010-12-29 10:47:43Z saulius 
;
_cod_original_sg_symbol_H-M 'P 21/c'
_cod_database_code 4100433

loop_
_symmetry_equiv_pos_as_xyz
'x, y, z'
'-x, y+1/2, -z+1/2'
'-x, -y, -z'
'x, -y-1/2, z-1/2'

loop_
_atom_site_label
_atom_site_type_symbol
_atom_site_fract_x
_atom_site_fract_y
_atom_site_fract_z
_atom_site_U_iso_or_equiv
_atom_site_adp_type
_atom_site_occupancy
_atom_site_symmetry_multiplicity
_atom_site_calc_flag
_atom_site_refinement_flags
_atom_site_disorder_assembly
_atom_site_disorder_group
Ge1 Ge 0.330880(14) 0.154880(5) 0.954251(17) 0.02440(7) Uani 1 1 d . . .
Si1 Si 0.20160(4) 0.106796(15) 0.87055(5) 0.02538(11) Uani 1 1 d . . .
Si2 Si 0.07876(4) 0.153957(15) 0.79019(5) 0.02703(12) Uani 1 1 d . . .
Si3 Si 0.21931(4) 0.040796(15) 0.79779(5) 0.02712(12) Uani 1 1 d . . .
Si4 Si -0.10028(4) 0.155614(14) 0.68543(5) 0.02454(11) Uani 1 1 d . . .
Si5 Si 0.48132(4) 0.152584(15) 1.13603(5) 0.02597(11) Uani 1 1 d . . .
O1 O 0.12350(12) 0.15500(4) 1.16607(14) 0.0358(3) Uani 1 1 d . . .
C1 C 0.13915(14) 0.20016(5) 0.87316(17) 0.0270(4) Uani 1 1 d . . .
H1 H 0.0966 0.2247 0.8671 0.032 Uiso 1 1 calc R . .
C2 C 0.24414(13) 0.20218(5) 0.94368(16) 0.0243(3) Uani 1 1 d . . .
C3 C 0.35568(16) 0.02270(6) 0.8749(2) 0.0381(5) Uani 1 1 d . . .
H3A H 0.3704 0.0207 0.9606 0.057 Uiso 1 1 calc R . .
H3B H 0.4021 0.0420 0.8597 0.057 Uiso 1 1 calc R . .
H3C H 0.3641 -0.0038 0.8438 0.057 Uiso 1 1 calc R . .
C4 C 0.19709(16) 0.04396(6) 0.62749(19) 0.0337(4) Uani 1 1 d . . .
C5 C 0.09215(18) 0.06181(7) 0.5510(2) 0.0433(5) Uani 1 1 d . . .
H5A H 0.0837 0.0883 0.5823 0.065 Uiso 1 1 calc R . .
H5B H 0.0386 0.0437 0.5543 0.065 Uiso 1 1 calc R . .
H5C H 0.0883 0.0646 0.4685 0.065 Uiso 1 1 calc R . .
C6 C 0.20831(19) 0.00156(7) 0.5746(2) 0.0448(5) Uani 1 1 d . . .
H6A H 0.2736 -0.0102 0.6216 0.067 Uiso 1 1 calc R . .
H6B H 0.2043 0.0048 0.4921 0.067 Uiso 1 1 calc R . .
H6C H 0.1540 -0.0163 0.5772 0.067 Uiso 1 1 calc R . .
C7 C 0.2804(2) 0.07290(7) 0.6134(2) 0.0457(5) Uani 1 1 d . . .
H7A H 0.3473 0.0626 0.6609 0.068 Uiso 1 1 calc R . .
H7B H 0.2717 0.1000 0.6409 0.068 Uiso 1 1 calc R . .
H7C H 0.2739 0.0741 0.5297 0.068 Uiso 1 1 calc R . .
C8 C 0.13248(16) 0.00333(6) 0.8442(2) 0.0354(4) Uani 1 1 d . . .
C9 C 0.01788(18) 0.01025(8) 0.7719(2) 0.0487(6) Uani 1 1 d . . .
H9A H 0.0003 0.0383 0.7808 0.073 Uiso 1 1 calc R . .
H9B H -0.0226 -0.0077 0.8018 0.073 Uiso 1 1 calc R . .
H9C H 0.0042 0.0045 0.6878 0.073 Uiso 1 1 calc R . .
C10 C 0.1503(2) 0.00986(8) 0.9792(2) 0.0535(6) Uani 1 1 d . . .
H10A H 0.1341 0.0378 0.9920 0.080 Uiso 1 1 calc R . .
H10B H 0.2211 0.0044 1.0264 0.080 Uiso 1 1 calc R . .
H10C H 0.1070 -0.0085 1.0034 0.080 Uiso 1 1 calc R . .
C11 C 0.1590(2) -0.04151(7) 0.8280(3) 0.0573(7) Uani 1 1 d . . .
H11A H 0.2308 -0.0462 0.8720 0.086 Uiso 1 1 calc R . .
H11B H 0.1441 -0.0470 0.7435 0.086 Uiso 1 1 calc R . .
H11C H 0.1188 -0.0594 0.8584 0.086 Uiso 1 1 calc R . .
C12 C -0.13640(16) 0.11289(6) 0.56993(19) 0.0353(4) Uani 1 1 d . . .
H12A H -0.1018 0.1168 0.5132 0.053 Uiso 1 1 calc R . .
H12B H -0.2094 0.1131 0.5275 0.053 Uiso 1 1 calc R . .
H12C H -0.1164 0.0869 0.6102 0.053 Uiso 1 1 calc R . .
C13 C -0.13246(15) 0.20680(6) 0.59762(18) 0.0305(4) Uani 1 1 d . . .
C14 C -0.12654(18) 0.24416(6) 0.6794(2) 0.0415(5) Uani 1 1 d . . .
H14A H -0.1748 0.2408 0.7202 0.062 Uiso 1 1 calc R . .
H14B H -0.1429 0.2687 0.6309 0.062 Uiso 1 1 calc R . .
H14C H -0.0582 0.2464 0.7382 0.062 Uiso 1 1 calc R . .
C15 C -0.24138(17) 0.20572(7) 0.5007(2) 0.0410(5) Uani 1 1 d . . .
H15A H -0.2470 0.1827 0.4476 0.061 Uiso 1 1 calc R . .
H15B H -0.2538 0.2308 0.4546 0.061 Uiso 1 1 calc R . .
H15C H -0.2912 0.2030 0.5395 0.061 Uiso 1 1 calc R . .
C16 C -0.0549(2) 0.21255(8) 0.5329(2) 0.0507(6) Uani 1 1 d . . .
H16A H -0.0582 0.1893 0.4814 0.076 Uiso 1 1 calc R . .
H16B H 0.0132 0.2148 0.5920 0.076 Uiso 1 1 calc R . .
H16C H -0.0714 0.2371 0.4847 0.076 Uiso 1 1 calc R . .
C17 C -0.17241(15) 0.14558(6) 0.79496(18) 0.0302(4) Uani 1 1 d . . .
C18 C -0.28973(16) 0.14977(7) 0.7309(2) 0.0385(5) Uani 1 1 d . . .
H18A H -0.3060 0.1773 0.7011 0.058 Uiso 1 1 calc R . .
H18B H -0.3235 0.1438 0.7874 0.058 Uiso 1 1 calc R . .
H18C H -0.3128 0.1308 0.6644 0.058 Uiso 1 1 calc R . .
C19 C -0.13832(17) 0.17466(7) 0.90470(19) 0.0386(5) Uani 1 1 d . . .
H19A H -0.1528 0.2026 0.8774 0.058 Uiso 1 1 calc R . .
H19B H -0.0658 0.1716 0.9476 0.058 Uiso 1 1 calc R . .
H19C H -0.1750 0.1680 0.9576 0.058 Uiso 1 1 calc R . .
C20 C -0.14785(17) 0.10124(6) 0.8426(2) 0.0384(5) Uani 1 1 d . . .
H20A H -0.0748 0.0982 0.8819 0.058 Uiso 1 1 calc R . .
H20B H -0.1720 0.0823 0.7761 0.058 Uiso 1 1 calc R . .
H20C H -0.1814 0.0956 0.8995 0.058 Uiso 1 1 calc R . .
C21 C 0.49669(16) 0.20104(6) 1.22913(18) 0.0339(4) Uani 1 1 d . . .
H21A H 0.5021 0.2243 1.1816 0.051 Uiso 1 1 calc R . .
H21B H 0.5578 0.1991 1.2999 0.051 Uiso 1 1 calc R . .
H21C H 0.4380 0.2044 1.2532 0.051 Uiso 1 1 calc R . .
C22 C 0.47105(15) 0.10809(6) 1.23878(18) 0.0333(4) Uani 1 1 d . . .
C23 C 0.3835(2) 0.11750(8) 1.2854(2) 0.0487(6) Uani 1 1 d . . .
H23A H 0.3202 0.1206 1.2178 0.073 Uiso 1 1 calc R . .
H23B H 0.3984 0.1425 1.3317 0.073 Uiso 1 1 calc R . .
H23C H 0.3768 0.0953 1.3357 0.073 Uiso 1 1 calc R . .
C24 C 0.5711(2) 0.10310(9) 1.3484(2) 0.0648(9) Uani 1 1 d . . .
H24A H 0.5876 0.1286 1.3921 0.097 Uiso 1 1 calc R . .
H24B H 0.6261 0.0956 1.3209 0.097 Uiso 1 1 calc R . .
H24C H 0.5623 0.0820 1.4008 0.097 Uiso 1 1 calc R . .
C25 C 0.4453(2) 0.06712(7) 1.1702(2) 0.0470(5) Uani 1 1 d . . .
H25A H 0.3827 0.0700 1.1017 0.070 Uiso 1 1 calc R . .
H25B H 0.4369 0.0461 1.2232 0.070 Uiso 1 1 calc R . .
H25C H 0.5003 0.0596 1.1428 0.070 Uiso 1 1 calc R . .
C26 C 0.59494(15) 0.14964(6) 1.07885(19) 0.0315(4) Uani 1 1 d . . .
C27 C 0.58902(19) 0.18708(7) 0.9965(2) 0.0454(5) Uani 1 1 d . . .
H27A H 0.5918 0.2119 1.0415 0.068 Uiso 1 1 calc R . .
H27B H 0.5256 0.1862 0.9284 0.068 Uiso 1 1 calc R . .
H27C H 0.6459 0.1864 0.9682 0.068 Uiso 1 1 calc R . .
C28 C 0.59012(19) 0.11083(7) 1.0026(2) 0.0453(5) Uani 1 1 d . . .
H28A H 0.5246 0.1095 0.9380 0.068 Uiso 1 1 calc R . .
H28B H 0.5989 0.0869 1.0530 0.068 Uiso 1 1 calc R . .
H28C H 0.6439 0.1118 0.9692 0.068 Uiso 1 1 calc R . .
C29 C 0.70036(19) 0.15119(10) 1.1817(3) 0.0596(8) Uani 1 1 d . . .
H29A H 0.7039 0.1751 1.2306 0.089 Uiso 1 1 calc R . .
H29B H 0.7537 0.1524 1.1477 0.089 Uiso 1 1 calc R . .
H29C H 0.7093 0.1270 1.2309 0.089 Uiso 1 1 calc R . .
C30 C 0.29017(14) 0.24184(5) 1.00150(16) 0.0256(3) Uani 1 1 d . . .
C31 C 0.25255(16) 0.26259(6) 1.08115(18) 0.0318(4) Uani 1 1 d . . .
H31 H 0.1961 0.2520 1.0962 0.038 Uiso 1 1 calc R . .
C32 C 0.29791(17) 0.29873(6) 1.13812(19) 0.0389(5) Uani 1 1 d . . .
H32 H 0.2721 0.3120 1.1912 0.047 Uiso 1 1 calc R . .
C33 C 0.38154(17) 0.31507(6) 1.1159(2) 0.0410(5) Uani 1 1 d . . .
H33 H 0.4125 0.3390 1.1549 0.049 Uiso 1 1 calc R . .
C34 C 0.41898(16) 0.29560(6) 1.0353(2) 0.0381(5) Uani 1 1 d . . .
H34 H 0.4747 0.3067 1.0196 0.046 Uiso 1 1 calc R . .
C35 C 0.37338(15) 0.25940(6) 0.97782(18) 0.0307(4) Uani 1 1 d . . .
H35 H 0.3984 0.2467 0.9231 0.037 Uiso 1 1 calc R . .
C36 C 0.1472(2) 0.18466(7) 1.2638(2) 0.0459(6) Uani 1 1 d . . .
H36A H 0.1169 0.2112 1.2334 0.055 Uiso 1 1 calc R . .
H36B H 0.2210 0.1881 1.3019 0.055 Uiso 1 1 calc R . .
C37 C 0.1021(2) 0.16768(8) 1.3532(2) 0.0523(6) Uani 1 1 d . . .
H37A H 0.0754 0.1895 1.3898 0.063 Uiso 1 1 calc R . .
H37B H 0.1528 0.1521 1.4166 0.063 Uiso 1 1 calc R . .
C38 C 0.01607(19) 0.14007(8) 1.2744(2) 0.0441(5) Uani 1 1 d . . .
H38A H -0.0010 0.1189 1.3221 0.053 Uiso 1 1 calc R . .
H38B H -0.0452 0.1558 1.2311 0.053 Uiso 1 1 calc R . .
C39 C 0.0634(2) 0.12202(7) 1.1895(2) 0.0442(5) Uani 1 1 d . . .
H39A H 0.1069 0.0988 1.2266 0.053 Uiso 1 1 calc R . .
H39B H 0.0106 0.1130 1.1150 0.053 Uiso 1 1 calc R . .
C40 C 0.5944(2) 0.04678(8) 0.7541(3) 0.0524(6) Uani 1 1 d . . .
H40A H 0.6622 0.0528 0.8102 0.079 Uiso 1 1 calc R . .
H40B H 0.5586 0.0299 0.7932 0.079 Uiso 1 1 calc R . .
H40C H 0.5574 0.0720 0.7277 0.079 Uiso 1 1 calc R . .
C41 C 0.60262(19) 0.02401(7) 0.6452(2) 0.0451(5) Uani 1 1 d . . .
H41A H 0.6419 -0.0010 0.6727 0.054 Uiso 1 1 calc R . .
H41B H 0.6396 0.0410 0.6067 0.054 Uiso 1 1 calc R . .
C42 C 0.49725(18) 0.01304(7) 0.5522(2) 0.0425(5) Uani 1 1 d . . .
H42A H 0.4580 -0.0017 0.5928 0.051 Uiso 1 1 calc R . .
H42B H 0.4605 0.0383 0.5197 0.051 Uiso 1 1 calc R . .
Li1 Li 0.1654(3) 0.15728(10) 1.0320(3) 0.0338(7) Uani 1 1 d . . .

loop_
_atom_site_aniso_label
_atom_site_aniso_U_11
_atom_site_aniso_U_22
_atom_site_aniso_U_33
_atom_site_aniso_U_23
_atom_site_aniso_U_13
_atom_site_aniso_U_12
Ge1 0.02061(11) 0.02161(10) 0.02742(12) -0.00027(6) 0.00407(7) 0.00089(6)
Si1 0.0223(2) 0.0204(2) 0.0305(3) -0.00215(17) 0.00566(18) 0.00096(17)
Si2 0.0201(2) 0.0224(2) 0.0337(3) -0.00384(17) 0.00345(19) 0.00053(17)
Si3 0.0242(2) 0.0197(2) 0.0354(3) -0.00220(18) 0.00795(19) 0.00065(18)
Si4 0.0204(2) 0.0235(2) 0.0269(3) -0.00197(16) 0.00484(18) 0.00057(17)
Si5 0.0217(2) 0.0264(2) 0.0265(3) 0.00002(17) 0.00457(18) 0.00094(18)
O1 0.0399(8) 0.0366(8) 0.0357(8) -0.0074(5) 0.0192(6) -0.0108(6)
C1 0.0249(9) 0.0227(8) 0.0315(10) -0.0018(6) 0.0074(7) 0.0009(6)
C2 0.0222(8) 0.0219(8) 0.0275(9) 0.0003(6) 0.0070(6) -0.0008(6)
C3 0.0306(10) 0.0292(10) 0.0498(13) -0.0040(8) 0.0084(9) 0.0049(8)
C4 0.0319(10) 0.0284(9) 0.0400(11) -0.0065(7) 0.0118(8) 0.0004(7)
C5 0.0442(13) 0.0446(12) 0.0359(12) -0.0032(9) 0.0077(9) 0.0089(10)
C6 0.0466(13) 0.0376(11) 0.0493(14) -0.0166(9) 0.0160(10) 0.0018(10)
C7 0.0543(14) 0.0427(12) 0.0469(14) -0.0033(9) 0.0265(11) -0.0068(10)
C8 0.0328(10) 0.0249(9) 0.0466(12) 0.0016(8) 0.0117(8) -0.0024(7)
C9 0.0341(12) 0.0468(13) 0.0648(16) 0.0061(11) 0.0167(11) -0.0054(10)
C10 0.0629(17) 0.0490(14) 0.0497(15) 0.0079(10) 0.0214(12) -0.0130(12)
C11 0.0594(16) 0.0241(10) 0.095(2) 0.0019(11) 0.0361(15) -0.0028(10)
C12 0.0290(10) 0.0336(10) 0.0378(11) -0.0095(8) 0.0050(8) -0.0002(8)
C13 0.0263(9) 0.0296(9) 0.0322(10) 0.0038(7) 0.0060(7) 0.0036(7)
C14 0.0425(12) 0.0262(10) 0.0455(13) 0.0016(8) 0.0026(9) 0.0033(8)
C15 0.0366(11) 0.0396(11) 0.0353(11) 0.0039(8) -0.0015(8) 0.0038(9)
C16 0.0490(14) 0.0526(14) 0.0575(16) 0.0247(11) 0.0276(12) 0.0103(11)
C17 0.0256(9) 0.0310(9) 0.0334(10) -0.0006(7) 0.0097(7) -0.0005(7)
C18 0.0260(10) 0.0453(12) 0.0438(13) 0.0013(9) 0.0121(8) -0.0018(8)
C19 0.0352(11) 0.0468(12) 0.0360(12) -0.0066(8) 0.0154(8) -0.0031(9)
C20 0.0357(11) 0.0352(10) 0.0429(12) 0.0069(8) 0.0122(9) -0.0029(8)
C21 0.0343(11) 0.0295(9) 0.0329(11) -0.0035(7) 0.0055(8) 0.0024(8)
C22 0.0292(10) 0.0326(10) 0.0328(11) 0.0052(7) 0.0045(7) 0.0011(8)
C23 0.0569(15) 0.0499(13) 0.0464(14) 0.0116(10) 0.0271(11) 0.0037(11)
C24 0.0475(15) 0.0691(18) 0.0536(16) 0.0312(13) -0.0120(11) -0.0137(13)
C25 0.0600(15) 0.0286(10) 0.0534(14) 0.0031(9) 0.0214(11) 0.0019(10)
C26 0.0212(9) 0.0367(10) 0.0349(11) -0.0023(7) 0.0076(7) -0.0002(7)
C27 0.0398(12) 0.0419(12) 0.0633(15) 0.0040(10) 0.0293(11) -0.0030(9)
C28 0.0432(13) 0.0425(12) 0.0570(15) -0.0067(10) 0.0262(11) 0.0018(10)
C29 0.0253(12) 0.099(2) 0.0502(16) -0.0030(13) 0.0081(10) 0.0000(12)
C30 0.0238(8) 0.0210(8) 0.0268(9) 0.0014(6) 0.0025(6) 0.0003(6)
C31 0.0318(10) 0.0277(9) 0.0338(10) -0.0009(7) 0.0088(8) 0.0004(7)
C32 0.0451(12) 0.0294(10) 0.0372(12) -0.0070(8) 0.0084(9) 0.0025(8)
C33 0.0424(12) 0.0256(9) 0.0430(12) -0.0056(8) 0.0003(9) -0.0053(8)
C34 0.0325(11) 0.0297(10) 0.0453(12) 0.0025(8) 0.0051(8) -0.0069(8)
C35 0.0283(9) 0.0255(9) 0.0357(11) 0.0017(7) 0.0080(7) -0.0017(7)
C36 0.0504(14) 0.0429(12) 0.0536(15) -0.0201(10) 0.0297(11) -0.0167(10)
C37 0.0668(17) 0.0521(14) 0.0442(15) -0.0128(11) 0.0273(12) -0.0177(12)
C38 0.0421(13) 0.0480(13) 0.0469(14) 0.0056(10) 0.0214(10) -0.0063(10)
C39 0.0556(14) 0.0395(11) 0.0388(13) -0.0041(9) 0.0183(10) -0.0177(10)
C40 0.0527(15) 0.0480(14) 0.0585(16) -0.0111(11) 0.0220(12) -0.0130(11)
C41 0.0442(13) 0.0440(12) 0.0515(14) -0.0012(10) 0.0224(10) -0.0073(10)
C42 0.0435(13) 0.0394(12) 0.0480(14) 0.0017(9) 0.0203(10) -0.0024(9)
Li1 0.0351(19) 0.0334(18) 0.0338(19) -0.0016(12) 0.0133(14) -0.0030(13)

loop_
_geom_bond_atom_site_label_1
_geom_bond_atom_site_label_2
_geom_bond_distance
_geom_bond_site_symmetry_2
_geom_bond_publ_flag
Ge1 C2 1.9303(17) . ?
Ge1 Si1 2.3220(5) . ?
Ge1 Si5 2.4092(5) . ?
Ge1 Li1 2.760(4) . ?
Si1 Si2 2.2403(7) . ?
Si1 Si3 2.3558(7) . ?
Si1 Li1 2.692(3) . ?
Si2 C1 1.8269(18) . ?
Si2 Si4 2.3550(7) . ?
Si2 Li1 2.677(4) . ?
Si3 C3 1.883(2) . ?
Si3 C8 1.925(2) . ?
Si3 C4 1.924(2) . ?
Si4 C12 1.8851(19) . ?
Si4 C17 1.922(2) . ?
Si4 C13 1.9272(19) . ?
Si5 C21 1.889(2) . ?
Si5 C26 1.925(2) . ?
Si5 C22 1.924(2) . ?
O1 C39 1.444(2) . ?
O1 C36 1.449(2) . ?
O1 Li1 1.869(4) . ?
C1 C2 1.402(2) . ?
C1 Li1 2.259(4) . ?
C1 H1 0.9800 . ?
C2 C30 1.493(2) . ?
C2 Li1 2.284(4) . ?
C3 H3A 0.9600 . ?
C3 H3B 0.9600 . ?
C3 H3C 0.9600 . ?
C4 C5 1.532(3) . ?
C4 C7 1.545(3) . ?
C4 C6 1.544(3) . ?
C5 H5A 0.9600 . ?
C5 H5B 0.9600 . ?
C5 H5C 0.9600 . ?
C6 H6A 0.9600 . ?
C6 H6B 0.9600 . ?
C6 H6C 0.9600 . ?
C7 H7A 0.9600 . ?
C7 H7B 0.9600 . ?
C7 H7C 0.9600 . ?
C8 C11 1.532(3) . ?
C8 C9 1.534(3) . ?
C8 C10 1.536(3) . ?
C9 H9A 0.9600 . ?
C9 H9B 0.9600 . ?
C9 H9C 0.9600 . ?
C10 H10A 0.9600 . ?
C10 H10B 0.9600 . ?
C10 H10C 0.9600 . ?
C11 H11A 0.9600 . ?
C11 H11B 0.9600 . ?
C11 H11C 0.9600 . ?
C12 H12A 0.9600 . ?
C12 H12B 0.9600 . ?
C12 H12C 0.9600 . ?
C13 C14 1.535(3) . ?
C13 C16 1.536(3) . ?
C13 C15 1.541(3) . ?
C14 H14A 0.9600 . ?
C14 H14B 0.9600 . ?
C14 H14C 0.9600 . ?
C15 H15A 0.9600 . ?
C15 H15B 0.9600 . ?
C15 H15C 0.9600 . ?
C16 H16A 0.9600 . ?
C16 H16B 0.9600 . ?
C16 H16C 0.9600 . ?
C17 C19 1.536(3) . ?
C17 C18 1.541(3) . ?
C17 C20 1.541(3) . ?
C18 H18A 0.9600 . ?
C18 H18B 0.9600 . ?
C18 H18C 0.9600 . ?
C19 H19A 0.9600 . ?
C19 H19B 0.9600 . ?
C19 H19C 0.9600 . ?
C20 H20A 0.9600 . ?
C20 H20B 0.9600 . ?
C20 H20C 0.9600 . ?
C21 H21A 0.9600 . ?
C21 H21B 0.9600 . ?
C21 H21C 0.9600 . ?
C22 C23 1.532(3) . ?
C22 C24 1.537(3) . ?
C22 C25 1.534(3) . ?
C23 H23A 0.9600 . ?
C23 H23B 0.9600 . ?
C23 H23C 0.9600 . ?
C24 H24A 0.9600 . ?
C24 H24B 0.9600 . ?
C24 H24C 0.9600 . ?
C25 H25A 0.9600 . ?
C25 H25B 0.9600 . ?
C25 H25C 0.9600 . ?
C26 C29 1.537(3) . ?
C26 C28 1.537(3) . ?
C26 C27 1.541(3) . ?
C27 H27A 0.9600 . ?
C27 H27B 0.9600 . ?
C27 H27C 0.9600 . ?
C28 H28A 0.9600 . ?
C28 H28B 0.9600 . ?
C28 H28C 0.9600 . ?
C29 H29A 0.9600 . ?
C29 H29B 0.9600 . ?
C29 H29C 0.9600 . ?
C30 C31 1.399(3) . ?
C30 C35 1.403(3) . ?
C31 C32 1.389(3) . ?
C31 H31 0.9300 . ?
C32 C33 1.384(3) . ?
C32 H32 0.9300 . ?
C33 C34 1.387(3) . ?
C33 H33 0.9300 . ?
C34 C35 1.394(3) . ?
C34 H34 0.9300 . ?
C35 H35 0.9300 . ?
C36 C37 1.509(3) . ?
C36 H36A 0.9700 . ?
C36 H36B 0.9700 . ?
C37 C38 1.521(3) . ?
C37 H37A 0.9700 . ?
C37 H37B 0.9700 . ?
C38 C39 1.498(3) . ?
C38 H38A 0.9700 . ?
C38 H38B 0.9700 . ?
C39 H39A 0.9700 . ?
C39 H39B 0.9700 . ?
C40 C41 1.521(3) . ?
C40 H40A 0.9600 . ?
C40 H40B 0.9600 . ?
C40 H40C 0.9600 . ?
C41 C42 1.530(3) . ?
C41 H41A 0.9700 . ?
C41 H41B 0.9700 . ?
C42 C42 1.518(4) 3_656 ?
C42 H42A 0.9700 . ?
C42 H42B 0.9700 . ?
